data_4102486
loop_
_publ_author_name
'Shunsuke Chiba'
'Line Zhang'
'Jian-Yuan Lee'

_publ_contact_author
;
Dr Shunsuke Chiba
Division of Chemistry and Biological Chemistry
School of Physical and Mathematical Sciences
Nanyang Technological University
21 Nanyang Link
Singapore 637371
Singapore
;
_publ_contact_author_email shunsuke@ntu.edu.sg
_publ_contact_author_fax '+65 6791 1961'
_publ_contact_author_phone '+65 6513 8013'
_publ_section_title
;
 Copper-Catalyzed Synthesis of Azaspirocyclohexadienones from
 \a-Azido-N-arylamides under an Oxygen Atmosphere
;
_journal_name_full 'Journal of the American Chemical Society'
_journal_page_first 7266
_journal_page_last 7267
_journal_paper_doi 10.1021/ja1027327
_journal_volume 132
_journal_year 2010
_chemical_formula_moiety 'C15 H12 N2 O2'
_chemical_formula_sum 'C15 H12 N2 O2'
_chemical_formula_weight 252.27
_chemical_name_systematic
;
 ?
;
_space_group_IT_number 2
_symmetry_cell_setting triclinic
_symmetry_space_group_name_Hall '-P 1'
_symmetry_space_group_name_H-M 'P -1'
_atom_sites_solution_hydrogens geom
_atom_sites_solution_primary direct
_atom_sites_solution_secondary difmap
_audit_creation_method SHELXL-97
_cell_angle_alpha 90.047(2)
_cell_angle_beta 109.009(2)
_cell_angle_gamma 105.465(2)
_cell_formula_units_Z 4
_cell_length_a 10.2949(4)
_cell_length_b 11.0431(5)
_cell_length_c 12.1455(5)
_cell_measurement_reflns_used 7427
_cell_measurement_temperature 103(2)
_cell_measurement_theta_max 0.00
_cell_measurement_theta_min 0.00
_cell_volume 1252.39(9)
_computing_cell_refinement 'Bruker SMART'
_computing_data_collection 'Bruker SMART'
_computing_data_reduction 'Bruker SAINT'
_computing_molecular_graphics 'Bruker SHELXTL'
_computing_publication_material 'Bruker SHELXTL'
_computing_structure_refinement 'SHELXL-97 (Sheldrick, 1997)'
_computing_structure_solution 'SHELXS-97 (Sheldrick, 1990)'
_diffrn_ambient_temperature 103(2)
_diffrn_measured_fraction_theta_full 0.994
_diffrn_measured_fraction_theta_max 0.994
_diffrn_measurement_device_type 'CCD area detector'
_diffrn_measurement_method 'phi and omega scans'
_diffrn_radiation_monochromator graphite
_diffrn_radiation_source 'fine-focus sealed tube'
_diffrn_radiation_type MoK\a
_diffrn_radiation_wavelength 0.71073
_diffrn_reflns_av_R_equivalents 0.0314
_diffrn_reflns_av_sigmaI/netI 0.0277
_diffrn_reflns_limit_h_max 14
_diffrn_reflns_limit_h_min -14
_diffrn_reflns_limit_k_max 15
_diffrn_reflns_limit_k_min -16
_diffrn_reflns_limit_l_max 17
_diffrn_reflns_limit_l_min -17
_diffrn_reflns_number 35798
_diffrn_reflns_theta_full 31.18
_diffrn_reflns_theta_max 31.18
_diffrn_reflns_theta_min 1.78
_exptl_absorpt_coefficient_mu 0.091
_exptl_absorpt_correction_T_max 0.9892
_exptl_absorpt_correction_T_min 0.9646
_exptl_absorpt_correction_type multi-scan
_exptl_absorpt_process_details sadabs
_exptl_crystal_colour pink
_exptl_crystal_density_diffrn 1.338
_exptl_crystal_density_method 'not measured'
_exptl_crystal_description block
_exptl_crystal_F_000 528
_exptl_crystal_size_max 0.40
_exptl_crystal_size_mid 0.26
_exptl_crystal_size_min 0.12
_refine_diff_density_max 0.460
_refine_diff_density_min -0.283
_refine_diff_density_rms 0.071
_refine_ls_extinction_method none
_refine_ls_goodness_of_fit_ref 1.068
_refine_ls_hydrogen_treatment constr
_refine_ls_matrix_type full
_refine_ls_number_parameters 345
_refine_ls_number_reflns 8045
_refine_ls_number_restraints 0
_refine_ls_restrained_S_all 1.068
_refine_ls_R_factor_all 0.0558
_refine_ls_R_factor_gt 0.0427
_refine_ls_shift/su_max 0.001
_refine_ls_shift/su_mean 0.000
_refine_ls_structure_factor_coef Fsqd
_refine_ls_weighting_details 'calc w=1/[\s^2^(Fo^2^)+(0.0775P)^2^+0.2682P] where P=(Fo^2^+2Fc^2^)/3'
_refine_ls_weighting_scheme calc
_refine_ls_wR_factor_gt 0.1185
_refine_ls_wR_factor_ref 0.1366
_reflns_number_gt 6512
_reflns_number_total 8045
_reflns_threshold_expression >2sigma(I)
_cod_data_source_file ja1027327_si_002.cif
_cod_data_source_block 4a_chiba22t
_cod_database_code 4102486

loop_
_symmetry_equiv_pos_as_xyz
'x, y, z'
'-x, -y, -z'

loop_
_atom_site_label
_atom_site_type_symbol
_atom_site_fract_x
_atom_site_fract_y
_atom_site_fract_z
_atom_site_U_iso_or_equiv
_atom_site_adp_type
_atom_site_occupancy
_atom_site_symmetry_multiplicity
_atom_site_calc_flag
_atom_site_refinement_flags
C1 C 0.77263(12) 0.03996(11) 0.26794(10) 0.0206(2) Uani 1 1 d .
H1 H 0.7393 0.1107 0.2760 0.025 Uiso 1 1 calc R
C2 C 0.82140(14) -0.02417(13) 0.36489(10) 0.0270(2) Uani 1 1 d .
H2 H 0.8230 0.0040 0.4394 0.032 Uiso 1 1 calc R
C3 C 0.86753(14) -0.12893(12) 0.35275(11) 0.0264(2) Uani 1 1 d .
H3 H 0.9011 -0.1722 0.4190 0.032 Uiso 1 1 calc R
C4 C 0.86482(12) -0.17074(11) 0.24389(10) 0.0215(2) Uani 1 1 d .
H4 H 0.8949 -0.2434 0.2356 0.026 Uiso 1 1 calc R
C5 C 0.81831(12) -0.10665(10) 0.14726(10) 0.0189(2) Uani 1 1 d .
H5 H 0.8173 -0.1351 0.0730 0.023 Uiso 1 1 calc R
C6 C 0.77289(11) -0.00019(10) 0.15899(9) 0.01618(19) Uani 1 1 d .
C7 C 0.73176(11) 0.07028(9) 0.05689(9) 0.01576(19) Uani 1 1 d .
C8 C 0.62317(11) 0.14431(10) 0.03608(9) 0.01710(19) Uani 1 1 d .
C9 C 0.53185(12) 0.27001(11) -0.12604(11) 0.0229(2) Uani 1 1 d .
H9A H 0.4628 0.2725 -0.0870 0.034 Uiso 1 1 calc R
H9B H 0.4804 0.2373 -0.2082 0.034 Uiso 1 1 calc R
H9C H 0.5944 0.3554 -0.1217 0.034 Uiso 1 1 calc R
C10 C 0.71676(11) 0.14986(10) -0.11440(9) 0.01644(19) Uani 1 1 d .
C11 C 0.82936(11) 0.26429(10) -0.12468(10) 0.0185(2) Uani 1 1 d .
H11 H 0.8838 0.3228 -0.0577 0.022 Uiso 1 1 calc R
C12 C 0.85534(12) 0.28637(10) -0.22442(10) 0.0202(2) Uani 1 1 d .
H12 H 0.9252 0.3614 -0.2271 0.024 Uiso 1 1 calc R
C13 C 0.77858(12) 0.19745(11) -0.33085(10) 0.0209(2) Uani 1 1 d .
C14 C 0.66411(13) 0.08754(11) -0.32499(10) 0.0217(2) Uani 1 1 d .
H14 H 0.6090 0.0312 -0.3934 0.026 Uiso 1 1 calc R
C15 C 0.63551(12) 0.06475(10) -0.22644(9) 0.0195(2) Uani 1 1 d .
H15 H 0.5610 -0.0080 -0.2268 0.023 Uiso 1 1 calc R
C16 C 0.23255(12) 0.40375(11) 0.23425(9) 0.0200(2) Uani 1 1 d .
H16 H 0.2686 0.4908 0.2267 0.024 Uiso 1 1 calc R
C17 C 0.18541(14) 0.31493(12) 0.13759(10) 0.0259(2) Uani 1 1 d .
H17 H 0.1881 0.3419 0.0639 0.031 Uiso 1 1 calc R
C18 C 0.13469(13) 0.18756(12) 0.14863(10) 0.0262(2) Uani 1 1 d .
H18 H 0.1025 0.1275 0.0825 0.031 Uiso 1 1 calc R
C19 C 0.13099(12) 0.14780(11) 0.25629(10) 0.0221(2) Uani 1 1 d .
H19 H 0.0977 0.0604 0.2641 0.027 Uiso 1 1 calc R
C20 C 0.17583(12) 0.23542(10) 0.35241(10) 0.0190(2) Uani 1 1 d .
H20 H 0.1722 0.2079 0.4257 0.023 Uiso 1 1 calc R
C21 C 0.22645(11) 0.36414(10) 0.34201(9) 0.01605(19) Uani 1 1 d .
C22 C 0.26672(11) 0.45467(9) 0.44423(9) 0.01546(18) Uani 1 1 d .
C23 C 0.37579(11) 0.58264(10) 0.46652(9) 0.01641(19) Uani 1 1 d .
C24 C 0.46671(12) 0.75284(10) 0.62965(10) 0.0214(2) Uani 1 1 d .
H24A H 0.5402 0.7872 0.5943 0.032 Uiso 1 1 calc R
H24B H 0.5128 0.7450 0.7127 0.032 Uiso 1 1 calc R
H24C H 0.4062 0.8096 0.6219 0.032 Uiso 1 1 calc R
C25 C 0.28071(11) 0.54081(10) 0.61599(9) 0.01558(18) Uani 1 1 d .
C26 C 0.16642(11) 0.59601(10) 0.62817(9) 0.01745(19) Uani 1 1 d .
H26 H 0.1121 0.6291 0.5624 0.021 Uiso 1 1 calc R
C27 C 0.13880(11) 0.60016(10) 0.72793(9) 0.0191(2) Uani 1 1 d .
H27 H 0.0664 0.6368 0.7314 0.023 Uiso 1 1 calc R
C28 C 0.21789(12) 0.54926(10) 0.83273(9) 0.0194(2) Uani 1 1 d .
C29 C 0.33582(12) 0.50161(10) 0.82589(9) 0.0200(2) Uani 1 1 d .
H29 H 0.3934 0.4743 0.8940 0.024 Uiso 1 1 calc R
C30 C 0.36396(12) 0.49572(10) 0.72675(9) 0.0184(2) Uani 1 1 d .
H30 H 0.4393 0.4618 0.7259 0.022 Uiso 1 1 calc R
N1 N 0.61759(10) 0.18836(9) -0.06864(8) 0.01738(17) Uani 1 1 d .
N2 N 0.78516(10) 0.07413(8) -0.02557(8) 0.01685(17) Uani 1 1 d .
N3 N 0.37934(10) 0.62964(8) 0.57066(8) 0.01648(17) Uani 1 1 d .
N4 N 0.21210(10) 0.43184(8) 0.52613(8) 0.01664(17) Uani 1 1 d .
O1 O 0.55447(9) 0.16046(8) 0.09767(7) 0.02334(17) Uani 1 1 d .
O2 O 0.81068(10) 0.21388(9) -0.41967(8) 0.0288(2) Uani 1 1 d .
O3 O 0.44621(9) 0.63280(8) 0.40630(7) 0.02223(17) Uani 1 1 d .
O4 O 0.18506(10) 0.54441(9) 0.92161(8) 0.0286(2) Uani 1 1 d .

loop_
_atom_site_aniso_label
_atom_site_aniso_U_11
_atom_site_aniso_U_22
_atom_site_aniso_U_33
_atom_site_aniso_U_23
_atom_site_aniso_U_13
_atom_site_aniso_U_12
C1 0.0234(5) 0.0203(5) 0.0207(5) 0.0024(4) 0.0094(4) 0.0079(4)
C2 0.0318(6) 0.0333(6) 0.0203(5) 0.0067(4) 0.0122(5) 0.0121(5)
C3 0.0270(6) 0.0314(6) 0.0248(5) 0.0136(5) 0.0115(5) 0.0116(5)
C4 0.0196(5) 0.0184(5) 0.0294(5) 0.0083(4) 0.0102(4) 0.0076(4)
C5 0.0190(5) 0.0169(5) 0.0218(5) 0.0027(4) 0.0076(4) 0.0059(4)
C6 0.0158(5) 0.0148(4) 0.0178(4) 0.0023(3) 0.0062(4) 0.0034(4)
C7 0.0159(5) 0.0130(4) 0.0180(4) 0.0011(3) 0.0053(4) 0.0042(3)
C8 0.0161(5) 0.0136(4) 0.0211(5) 0.0019(4) 0.0061(4) 0.0037(4)
C9 0.0193(5) 0.0209(5) 0.0297(5) 0.0080(4) 0.0065(4) 0.0097(4)
C10 0.0172(5) 0.0149(4) 0.0184(4) 0.0033(3) 0.0067(4) 0.0055(4)
C11 0.0156(5) 0.0160(5) 0.0235(5) 0.0016(4) 0.0060(4) 0.0043(4)
C12 0.0179(5) 0.0168(5) 0.0277(5) 0.0059(4) 0.0095(4) 0.0057(4)
C13 0.0217(5) 0.0234(5) 0.0212(5) 0.0085(4) 0.0084(4) 0.0111(4)
C14 0.0241(5) 0.0200(5) 0.0183(5) 0.0020(4) 0.0043(4) 0.0055(4)
C15 0.0207(5) 0.0145(5) 0.0206(5) 0.0021(4) 0.0051(4) 0.0029(4)
C16 0.0214(5) 0.0199(5) 0.0197(5) 0.0035(4) 0.0081(4) 0.0058(4)
C17 0.0277(6) 0.0315(6) 0.0182(5) 0.0004(4) 0.0083(4) 0.0068(5)
C18 0.0233(6) 0.0284(6) 0.0240(5) -0.0076(4) 0.0078(4) 0.0029(5)
C19 0.0193(5) 0.0179(5) 0.0279(5) -0.0035(4) 0.0095(4) 0.0013(4)
C20 0.0185(5) 0.0175(5) 0.0206(5) 0.0005(4) 0.0079(4) 0.0030(4)
C21 0.0142(4) 0.0171(5) 0.0172(4) 0.0008(3) 0.0054(4) 0.0049(4)
C22 0.0147(4) 0.0140(4) 0.0181(4) 0.0021(3) 0.0055(4) 0.0048(3)
C23 0.0147(4) 0.0145(4) 0.0207(5) 0.0023(3) 0.0060(4) 0.0052(4)
C24 0.0187(5) 0.0148(5) 0.0274(5) -0.0029(4) 0.0056(4) 0.0017(4)
C25 0.0155(4) 0.0142(4) 0.0174(4) 0.0013(3) 0.0058(4) 0.0044(4)
C26 0.0151(5) 0.0161(5) 0.0204(5) 0.0021(4) 0.0046(4) 0.0050(4)
C27 0.0164(5) 0.0184(5) 0.0234(5) 0.0005(4) 0.0074(4) 0.0058(4)
C28 0.0205(5) 0.0170(5) 0.0198(5) -0.0012(4) 0.0075(4) 0.0026(4)
C29 0.0222(5) 0.0189(5) 0.0185(5) 0.0021(4) 0.0042(4) 0.0082(4)
C30 0.0186(5) 0.0172(5) 0.0201(5) 0.0021(4) 0.0048(4) 0.0081(4)
N1 0.0159(4) 0.0166(4) 0.0218(4) 0.0051(3) 0.0070(3) 0.0073(3)
N2 0.0179(4) 0.0155(4) 0.0176(4) 0.0026(3) 0.0055(3) 0.0062(3)
N3 0.0157(4) 0.0135(4) 0.0201(4) 0.0000(3) 0.0066(3) 0.0030(3)
N4 0.0177(4) 0.0143(4) 0.0179(4) 0.0012(3) 0.0064(3) 0.0041(3)
O1 0.0232(4) 0.0243(4) 0.0292(4) 0.0058(3) 0.0147(3) 0.0102(3)
O2 0.0320(5) 0.0377(5) 0.0234(4) 0.0124(4) 0.0141(4) 0.0146(4)
O3 0.0217(4) 0.0197(4) 0.0271(4) 0.0027(3) 0.0133(3) 0.0026(3)
O4 0.0330(5) 0.0340(5) 0.0224(4) 0.0021(3) 0.0142(4) 0.0090(4)

loop_
_atom_type_symbol
_atom_type_description
_atom_type_scat_dispersion_real
_atom_type_scat_dispersion_imag
_atom_type_scat_source
C C 0.0033 0.0016 'International Tables Vol C Tables 4.2.6.8 and 6.1.1.4'
H H 0.0000 0.0000 'International Tables Vol C Tables 4.2.6.8 and 6.1.1.4'
N N 0.0061 0.0033 'International Tables Vol C Tables 4.2.6.8 and 6.1.1.4'
O O 0.0106 0.0060 'International Tables Vol C Tables 4.2.6.8 and 6.1.1.4'

loop_
_geom_angle_atom_site_label_1
_geom_angle_atom_site_label_2
_geom_angle_atom_site_label_3
_geom_angle
C2 C1 C6 119.80(10)
C2 C1 H1 120.1
C6 C1 H1 120.1
C3 C2 C1 120.14(11)
C3 C2 H2 119.9
C1 C2 H2 119.9
C2 C3 C4 120.14(11)
C2 C3 H3 119.9
C4 C3 H3 119.9
C5 C4 C3 120.16(10)
C5 C4 H4 119.9
C3 C4 H4 119.9
C4 C5 C6 120.05(10)
C4 C5 H5 120.0
C6 C5 H5 120.0
C1 C6 C5 119.69(10)
C1 C6 C7 121.22(9)
C5 C6 C7 119.05(9)
N2 C7 C6 122.60(9)
N2 C7 C8 112.77(9)
C6 C7 C8 124.63(9)
O1 C8 N1 127.51(10)
O1 C8 C7 129.07(10)
N1 C8 C7 103.41(8)
N1 C9 H9A 109.5
N1 C9 H9B 109.5
H9A C9 H9B 109.5
N1 C9 H9C 109.5
H9A C9 H9C 109.5
H9B C9 H9C 109.5
N1 C10 N2 104.81(8)
N1 C10 C11 110.07(8)
N2 C10 C11 109.27(8)
N1 C10 C15 110.28(9)
N2 C10 C15 107.67(8)
C11 C10 C15 114.29(9)
C12 C11 C10 122.33(10)
C12 C11 H11 118.8
C10 C11 H11 118.8
C11 C12 C13 121.82(10)
C11 C12 H12 119.1
C13 C12 H12 119.1
O2 C13 C14 121.61(11)
O2 C13 C12 121.28(11)
C14 C13 C12 117.09(9)
C15 C14 C13 121.79(10)
C15 C14 H14 119.1
C13 C14 H14 119.1
C14 C15 C10 122.54(10)
C14 C15 H15 118.7
C10 C15 H15 118.7
C21 C16 C17 119.74(11)
C21 C16 H16 120.1
C17 C16 H16 120.1
C18 C17 C16 120.32(11)
C18 C17 H17 119.8
C16 C17 H17 119.8
C17 C18 C19 120.00(11)
C17 C18 H18 120.0
C19 C18 H18 120.0
C20 C19 C18 120.09(11)
C20 C19 H19 120.0
C18 C19 H19 120.0
C19 C20 C21 120.32(10)
C19 C20 H20 119.8
C21 C20 H20 119.8
C16 C21 C20 119.51(10)
C16 C21 C22 121.64(10)
C20 C21 C22 118.81(9)
N4 C22 C21 122.66(9)
N4 C22 C23 112.54(9)
C21 C22 C23 124.80(9)
O3 C23 N3 127.45(10)
O3 C23 C22 128.96(10)
N3 C23 C22 103.59(8)
N3 C24 H24A 109.5
N3 C24 H24B 109.5
H24A C24 H24B 109.5
N3 C24 H24C 109.5
H24A C24 H24C 109.5
H24B C24 H24C 109.5
N3 C25 N4 104.83(8)
N3 C25 C30 109.69(9)
N4 C25 C30 107.75(8)
N3 C25 C26 111.18(8)
N4 C25 C26 108.60(8)
C30 C25 C26 114.30(8)
C27 C26 C25 122.44(10)
C27 C26 H26 118.8
C25 C26 H26 118.8
C26 C27 C28 121.57(10)
C26 C27 H27 119.2
C28 C27 H27 119.2
O4 C28 C29 121.23(11)
O4 C28 C27 121.44(10)
C29 C28 C27 117.31(9)
C30 C29 C28 121.74(10)
C30 C29 H29 119.1
C28 C29 H29 119.1
C29 C30 C25 122.46(10)
C29 C30 H30 118.8
C25 C30 H30 118.8
C8 N1 C9 125.10(9)
C8 N1 C10 111.24(8)
C9 N1 C10 123.55(9)
C7 N2 C10 107.75(8)
C23 N3 C24 125.09(9)
C23 N3 C25 111.16(9)
C24 N3 C25 123.73(9)
C22 N4 C25 107.86(9)

loop_
_geom_bond_atom_site_label_1
_geom_bond_atom_site_label_2
_geom_bond_distance
C1 C2 1.3949(16)
C1 C6 1.3963(14)
C1 H1 0.9500
C2 C3 1.3872(18)
C2 H2 0.9500
C3 C4 1.3893(17)
C3 H3 0.9500
C4 C5 1.3869(15)
C4 H4 0.9500
C5 C6 1.3991(14)
C5 H5 0.9500
C6 C7 1.4689(14)
C7 N2 1.2859(13)
C7 C8 1.5119(14)
C8 O1 1.2261(13)
C8 N1 1.3513(13)
C9 N1 1.4501(14)
C9 H9A 0.9800
C9 H9B 0.9800
C9 H9C 0.9800
C10 N1 1.4603(13)
C10 N2 1.4764(13)
C10 C11 1.5065(15)
C10 C15 1.5073(15)
C11 C12 1.3323(15)
C11 H11 0.9500
C12 C13 1.4760(16)
C12 H12 0.9500
C13 O2 1.2274(13)
C13 C14 1.4693(17)
C14 C15 1.3317(15)
C14 H14 0.9500
C15 H15 0.9500
C16 C21 1.3957(14)
C16 C17 1.3960(16)
C16 H16 0.9500
C17 C18 1.3868(18)
C17 H17 0.9500
C18 C19 1.3888(17)
C18 H18 0.9500
C19 C20 1.3860(15)
C19 H19 0.9500
C20 C21 1.3987(15)
C20 H20 0.9500
C21 C22 1.4678(14)
C22 N4 1.2878(13)
C22 C23 1.5120(15)
C23 O3 1.2244(13)
C23 N3 1.3526(13)
C24 N3 1.4488(14)
C24 H24A 0.9800
C24 H24B 0.9800
C24 H24C 0.9800
C25 N3 1.4595(13)
C25 N4 1.4767(13)
C25 C30 1.5066(14)
C25 C26 1.5078(14)
C26 C27 1.3350(14)
C26 H26 0.9500
C27 C28 1.4729(15)
C27 H27 0.9500
C28 O4 1.2291(13)
C28 C29 1.4712(15)
C29 C30 1.3323(15)
C29 H29 0.9500
C30 H30 0.9500
